data_1575265
loop_
_publ_author_name
'Laluk, Andrew L. D. M.'
'Buschmann, Dennis A.'
'Takano, Shinjiro'
'Sullivan, Angus I.'
'Aminfar, Parimah'
'Stamplecoskie, Kevin'
'Tsukuda, Tatsuya'
'Crudden, Cathleen M.'

_publ_section_title
;
 Tuning the surface chemistry of NHC-protected Au<sub>13</sub>
 nanoclusters <i>via</i> a robust amide coupling procedure.
;
_journal_issue 39
_journal_name_full 'Chemical science'
_journal_page_first 18278
_journal_page_last 18285
_journal_paper_doi 10.1039/d5sc02951a
_journal_volume 16
_journal_year 2025
_chemical_formula_sum 'C17 H16 N4'
_chemical_formula_weight 276.34
_space_group_crystal_system monoclinic
_space_group_IT_number 4
_space_group_name_Hall 'P 2yb'
_space_group_name_H-M_alt 'P 1 21 1'
_atom_sites_solution_hydrogens geom
_audit_creation_method SHELXL-2019/3
_audit_update_record
;
2025-04-17 deposited with the CCDC.	2025-07-31 downloaded from the CCDC.
;
_cell_angle_alpha 90
_cell_angle_beta 101.411(2)
_cell_angle_gamma 90
_cell_formula_units_Z 2
_cell_length_a 6.5089(4)
_cell_length_b 8.2692(5)
_cell_length_c 13.0732(9)
_cell_measurement_reflns_used 3919
_cell_measurement_temperature 100(2)
_cell_measurement_theta_max 48.52
_cell_measurement_theta_min 5.863
_cell_volume 689.74(8)
_computing_structure_refinement 'SHELXL-2019/2 (Sheldrick, 2019)'
_computing_structure_solution 'SHELXT 2018/2 (Sheldrick, 2018)'
_diffrn_ambient_temperature 100(2)
_diffrn_measured_fraction_theta_full 0.996
_diffrn_measured_fraction_theta_max 0.997
_diffrn_measurement_device_type Bruker_D8_Venture
_diffrn_radiation_type MoK\a
_diffrn_radiation_wavelength 0.71073
_diffrn_reflns_av_R_equivalents 0.0824
_diffrn_reflns_av_unetI/netI 0.0515
_diffrn_reflns_Laue_measured_fraction_full 0.996
_diffrn_reflns_Laue_measured_fraction_max 0.997
_diffrn_reflns_limit_h_max 8
_diffrn_reflns_limit_h_min -8
_diffrn_reflns_limit_k_max 11
_diffrn_reflns_limit_k_min -11
_diffrn_reflns_limit_l_max 17
_diffrn_reflns_limit_l_min -17
_diffrn_reflns_number 26317
_diffrn_reflns_point_group_measured_fraction_full 0.996
_diffrn_reflns_point_group_measured_fraction_max 0.996
_diffrn_reflns_theta_full 25.242
_diffrn_reflns_theta_max 28.288
_diffrn_reflns_theta_min 1.589
_exptl_absorpt_coefficient_mu 0.082
_exptl_absorpt_correction_T_max 1.0000
_exptl_absorpt_correction_T_min 0.9461
_exptl_absorpt_correction_type numerical_from_formula
_exptl_absorpt_process_details sadabs
_exptl_crystal_colour colourless
_exptl_crystal_density_diffrn 1.331
_exptl_crystal_description block
_exptl_crystal_F_000 292
_exptl_crystal_size_max 0.102
_exptl_crystal_size_mid 0.084
_exptl_crystal_size_min 0.071
_refine_diff_density_max 0.197
_refine_diff_density_min -0.212
_refine_diff_density_rms 0.043
_refine_ls_abs_structure_details
;
 Flack x determined using 1134 quotients [(I+)-(I-)]/[(I+)+(I-)]
 (Parsons, Flack and Wagner, Acta Cryst. B69 (2013) 249-259).
;
_refine_ls_abs_structure_Flack -0.8(10)
_refine_ls_extinction_method none
_refine_ls_goodness_of_fit_ref 1.072
_refine_ls_hydrogen_treatment constr
_refine_ls_matrix_type full
_refine_ls_number_parameters 190
_refine_ls_number_reflns 3403
_refine_ls_number_restraints 1
_refine_ls_restrained_S_all 1.072
_refine_ls_R_factor_all 0.0540
_refine_ls_R_factor_gt 0.0393
_refine_ls_shift/su_max 0.000
_refine_ls_shift/su_mean 0.000
_refine_ls_structure_factor_coef Fsqd
_refine_ls_weighting_details 'w=1/[\s^2^(Fo^2^)+(0.0364P)^2^+0.0908P] where P=(Fo^2^+2Fc^2^)/3'
_refine_ls_weighting_scheme calc
_refine_ls_wR_factor_gt 0.0810
_refine_ls_wR_factor_ref 0.0886
_reflns_Friedel_coverage 0.872
_reflns_Friedel_fraction_full 0.995
_reflns_Friedel_fraction_max 0.995
_reflns_number_gt 2860
_reflns_number_total 3403
_reflns_threshold_expression 'I > 2\s(I)'
_cod_data_source_file d5sc02951a2.cif
_cod_data_source_block mo_20230208_Bisbenzimidazole_0
_cod_depositor_comments 'Adding full bibliography for 1575265--1575268.cif.'
_cod_original_sg_symbol_H-M 'P 21'
_cod_database_code 1575265
_shelx_shelxl_version_number 2019/3
_shelx_space_group_comment
;
The symmetry employed for this shelxl refinement is uniquely defined
by the following loop, which should always be used as a source of
symmetry information in preference to the above space-group names.
They are only intended as comments.
;
_shelx_estimated_absorpt_t_min 0.992
_shelx_estimated_absorpt_t_max 0.994

loop_
_space_group_symop_operation_xyz
'x, y, z'
'-x, y+1/2, -z'

loop_
_atom_site_label
_atom_site_type_symbol
_atom_site_fract_x
_atom_site_fract_y
_atom_site_fract_z
_atom_site_U_iso_or_equiv
_atom_site_adp_type
_atom_site_occupancy
_atom_site_site_symmetry_order
_atom_site_calc_flag
_atom_site_refinement_flags_posn
_atom_site_refinement_flags_adp
_atom_site_refinement_flags_occupancy
_atom_site_disorder_assembly
_atom_site_disorder_group
C1 C 0.5627(4) 0.6609(3) 0.75943(19) 0.0194(5) Uani 1 1 d . . . . .
H1 H 0.491091 0.733340 0.708092 0.023 Uiso 1 1 calc R U . . .
C2 C 0.8162(3) 0.5132(3) 0.84903(17) 0.0166(5) Uani 1 1 d . . . . .
C3 C 1.0000(4) 0.4317(3) 0.89300(19) 0.0212(5) Uani 1 1 d . . . . .
H3 H 1.124050 0.441478 0.865484 0.025 Uiso 1 1 calc R U . . .
C4 C 0.9921(4) 0.3355(4) 0.9791(2) 0.0267(6) Uani 1 1 d . . . . .
H4 H 1.113181 0.276431 1.010747 0.032 Uiso 1 1 calc R U . . .
C5 C 0.8092(4) 0.3233(4) 1.0207(2) 0.0259(6) Uani 1 1 d . . . . .
H5 H 0.809642 0.256438 1.079828 0.031 Uiso 1 1 calc R U . . .
C6 C 0.6296(4) 0.4062(3) 0.97741(19) 0.0220(5) Uani 1 1 d . . . . .
H6 H 0.507283 0.398580 1.006525 0.026 Uiso 1 1 calc R U . . .
C7 C 0.6320(3) 0.5014(3) 0.88983(17) 0.0173(5) Uani 1 1 d . . . . .
C8 C 0.4740(4) 0.4433(3) 0.5450(2) 0.0217(5) Uani 1 1 d . . . . .
H8 H 0.444106 0.407388 0.609468 0.026 Uiso 1 1 calc R U . . .
C9 C 0.6534(3) 0.5077(3) 0.42524(17) 0.0164(5) Uani 1 1 d . . . . .
C10 C 0.8007(4) 0.5349(3) 0.36305(18) 0.0201(5) Uani 1 1 d . . . . .
H10 H 0.946538 0.520773 0.388944 0.024 Uiso 1 1 calc R U . . .
C11 C 0.7232(4) 0.5836(3) 0.26170(19) 0.0240(5) Uani 1 1 d . . . . .
H11 H 0.818602 0.604314 0.216842 0.029 Uiso 1 1 calc R U . . .
C12 C 0.5080(4) 0.6033(3) 0.22314(19) 0.0234(5) Uani 1 1 d . . . . .
H12 H 0.461166 0.636503 0.152826 0.028 Uiso 1 1 calc R U . . .
C13 C 0.3626(4) 0.5756(3) 0.28485(18) 0.0220(5) Uani 1 1 d . . . . .
H13 H 0.216751 0.588055 0.258056 0.026 Uiso 1 1 calc R U . . .
C14 C 0.4374(3) 0.5284(3) 0.38838(18) 0.0188(5) Uani 1 1 d . . . . .
C15 C 0.9006(4) 0.6771(3) 0.69528(18) 0.0181(5) Uani 1 1 d . . . . .
H15A H 1.010605 0.746915 0.736208 0.022 Uiso 1 1 calc R U . . .
H15B H 0.815030 0.745123 0.640574 0.022 Uiso 1 1 calc R U . . .
C16 C 1.0060(3) 0.5443(3) 0.64262(17) 0.0186(5) Uani 1 1 d . . . . .
H16A H 1.064173 0.593672 0.585456 0.022 Uiso 1 1 calc R U . . .
H16B H 1.125083 0.500528 0.694220 0.022 Uiso 1 1 calc R U . . .
C17 C 0.8647(4) 0.4048(3) 0.59804(18) 0.0193(5) Uani 1 1 d . . . . .
H17A H 0.944406 0.331359 0.560461 0.023 Uiso 1 1 calc R U . . .
H17B H 0.826860 0.343111 0.656532 0.023 Uiso 1 1 calc R U . . .
N1 N 0.7664(3) 0.6167(2) 0.76447(14) 0.0158(4) Uani 1 1 d . . . . .
N2 N 0.4738(3) 0.5956(3) 0.83108(15) 0.0207(4) Uani 1 1 d . . . . .
N3 N 0.6724(3) 0.4531(2) 0.52699(15) 0.0167(4) Uani 1 1 d . . . . .
N4 N 0.3273(3) 0.4875(3) 0.46601(16) 0.0225(5) Uani 1 1 d . . . . .

loop_
_atom_site_aniso_label
_atom_site_aniso_U_11
_atom_site_aniso_U_22
_atom_site_aniso_U_33
_atom_site_aniso_U_23
_atom_site_aniso_U_13
_atom_site_aniso_U_12
C1 0.0176(11) 0.0192(13) 0.0210(12) -0.0007(10) 0.0030(10) 0.0016(9)
C2 0.0198(11) 0.0159(11) 0.0143(11) -0.0015(10) 0.0038(9) -0.0027(10)
C3 0.0208(11) 0.0240(13) 0.0200(12) 0.0037(11) 0.0069(10) 0.0003(10)
C4 0.0253(13) 0.0296(15) 0.0240(15) 0.0086(12) 0.0018(11) 0.0019(11)
C5 0.0308(14) 0.0291(15) 0.0183(13) 0.0048(11) 0.0061(11) -0.0048(12)
C6 0.0240(12) 0.0253(14) 0.0183(12) -0.0040(11) 0.0083(10) -0.0068(11)
C7 0.0195(11) 0.0162(12) 0.0167(11) -0.0036(10) 0.0045(9) -0.0026(10)
C8 0.0195(11) 0.0236(13) 0.0228(12) -0.0047(11) 0.0063(10) -0.0020(10)
C9 0.0175(10) 0.0143(11) 0.0165(11) -0.0026(10) 0.0014(9) 0.0001(9)
C10 0.0180(11) 0.0190(13) 0.0233(12) -0.0015(10) 0.0038(9) -0.0001(10)
C11 0.0262(13) 0.0250(13) 0.0219(12) 0.0021(11) 0.0074(10) -0.0014(11)
C12 0.0312(13) 0.0173(12) 0.0198(12) 0.0019(11) 0.0003(10) 0.0025(11)
C13 0.0192(12) 0.0207(14) 0.0236(13) -0.0034(11) -0.0018(10) 0.0051(10)
C14 0.0174(11) 0.0169(12) 0.0213(12) -0.0053(10) 0.0020(9) 0.0003(10)
C15 0.0197(11) 0.0187(12) 0.0160(11) 0.0020(10) 0.0038(9) -0.0030(9)
C16 0.0148(10) 0.0263(13) 0.0150(11) 0.0038(10) 0.0037(9) -0.0008(9)
C17 0.0196(11) 0.0204(12) 0.0173(12) 0.0007(10) 0.0021(9) 0.0035(10)
N1 0.0184(9) 0.0146(10) 0.0146(9) 0.0019(8) 0.0038(8) 0.0001(8)
N2 0.0192(10) 0.0216(11) 0.0220(10) -0.0016(9) 0.0057(8) -0.0003(8)
N3 0.0170(9) 0.0173(10) 0.0160(9) -0.0024(8) 0.0035(8) 0.0001(8)
N4 0.0184(10) 0.0263(12) 0.0230(10) -0.0054(9) 0.0043(8) 0.0001(9)

loop_
_atom_type_symbol
_atom_type_description
_atom_type_scat_dispersion_real
_atom_type_scat_dispersion_imag
_atom_type_scat_source
C C 0.0033 0.0016 'International Tables Vol C Tables 4.2.6.8 and 6.1.1.4'
H H 0.0000 0.0000 'International Tables Vol C Tables 4.2.6.8 and 6.1.1.4'
N N 0.0061 0.0033 'International Tables Vol C Tables 4.2.6.8 and 6.1.1.4'

loop_
_geom_angle_atom_site_label_1
_geom_angle_atom_site_label_2
_geom_angle_atom_site_label_3
_geom_angle
_geom_angle_site_symmetry_1
_geom_angle_site_symmetry_3
_geom_angle_publ_flag
N2 C1 N1 114.7(2) . . ?
N2 C1 H1 122.7 . . ?
N1 C1 H1 122.7 . . ?
N1 C2 C3 132.36(19) . . ?
N1 C2 C7 105.24(19) . . ?
C3 C2 C7 122.4(2) . . ?
C4 C3 C2 116.4(2) . . ?
C4 C3 H3 121.8 . . ?
C2 C3 H3 121.8 . . ?
C3 C4 C5 121.7(2) . . ?
C3 C4 H4 119.2 . . ?
C5 C4 H4 119.2 . . ?
C6 C5 C4 121.3(2) . . ?
C6 C5 H5 119.3 . . ?
C4 C5 H5 119.3 . . ?
C5 C6 C7 118.2(2) . . ?
C5 C6 H6 120.9 . . ?
C7 C6 H6 120.9 . . ?
C6 C7 N2 129.9(2) . . ?
C6 C7 C2 120.0(2) . . ?
N2 C7 C2 110.13(19) . . ?
N4 C8 N3 114.6(2) . . ?
N4 C8 H8 122.7 . . ?
N3 C8 H8 122.7 . . ?
N3 C9 C10 132.2(2) . . ?
N3 C9 C14 105.19(18) . . ?
C10 C9 C14 122.6(2) . . ?
C11 C10 C9 116.4(2) . . ?
C11 C10 H10 121.8 . . ?
C9 C10 H10 121.8 . . ?
C10 C11 C12 121.9(2) . . ?
C10 C11 H11 119.1 . . ?
C12 C11 H11 119.1 . . ?
C13 C12 C11 121.6(2) . . ?
C13 C12 H12 119.2 . . ?
C11 C12 H12 119.2 . . ?
C12 C13 C14 117.7(2) . . ?
C12 C13 H13 121.2 . . ?
C14 C13 H13 121.2 . . ?
N4 C14 C13 129.8(2) . . ?
N4 C14 C9 110.2(2) . . ?
C13 C14 C9 119.9(2) . . ?
N1 C15 C16 114.10(19) . . ?
N1 C15 H15A 108.7 . . ?
C16 C15 H15A 108.7 . . ?
N1 C15 H15B 108.7 . . ?
C16 C15 H15B 108.7 . . ?
H15A C15 H15B 107.6 . . ?
C17 C16 C15 115.28(18) . . ?
C17 C16 H16A 108.5 . . ?
C15 C16 H16A 108.5 . . ?
C17 C16 H16B 108.5 . . ?
C15 C16 H16B 108.5 . . ?
H16A C16 H16B 107.5 . . ?
N3 C17 C16 114.5(2) . . ?
N3 C17 H17A 108.6 . . ?
C16 C17 H17A 108.6 . . ?
N3 C17 H17B 108.6 . . ?
C16 C17 H17B 108.6 . . ?
H17A C17 H17B 107.6 . . ?
C1 N1 C2 106.01(18) . . ?
C1 N1 C15 124.83(19) . . ?
C2 N1 C15 129.09(18) . . ?
C1 N2 C7 103.95(19) . . ?
C8 N3 C9 106.11(19) . . ?
C8 N3 C17 126.7(2) . . ?
C9 N3 C17 127.03(18) . . ?
C8 N4 C14 103.95(19) . . ?

loop_
_geom_bond_atom_site_label_1
_geom_bond_atom_site_label_2
_geom_bond_distance
_geom_bond_site_symmetry_2
_geom_bond_publ_flag
C1 N2 1.311(3) . ?
C1 N1 1.364(3) . ?
C1 H1 0.9500 . ?
C2 N1 1.385(3) . ?
C2 C3 1.394(3) . ?
C2 C7 1.408(3) . ?
C3 C4 1.387(3) . ?
C3 H3 0.9500 . ?
C4 C5 1.407(3) . ?
C4 H4 0.9500 . ?
C5 C6 1.376(4) . ?
C5 H5 0.9500 . ?
C6 C7 1.392(3) . ?
C6 H6 0.9500 . ?
C7 N2 1.395(3) . ?
C8 N4 1.312(3) . ?
C8 N3 1.360(3) . ?
C8 H8 0.9500 . ?
C9 N3 1.387(3) . ?
C9 C10 1.392(3) . ?
C9 C14 1.404(3) . ?
C10 C11 1.381(3) . ?
C10 H10 0.9500 . ?
C11 C12 1.401(3) . ?
C11 H11 0.9500 . ?
C12 C13 1.379(3) . ?
C12 H12 0.9500 . ?
C13 C14 1.400(3) . ?
C13 H13 0.9500 . ?
C14 N4 1.395(3) . ?
C15 N1 1.464(3) . ?
C15 C16 1.529(3) . ?
C15 H15A 0.9900 . ?
C15 H15B 0.9900 . ?
C16 C17 1.518(3) . ?
C16 H16A 0.9900 . ?
C16 H16B 0.9900 . ?
C17 N3 1.459(3) . ?
C17 H17A 0.9900 . ?
C17 H17B 0.9900 . ?

loop_
_geom_torsion_atom_site_label_1
_geom_torsion_atom_site_label_2
_geom_torsion_atom_site_label_3
_geom_torsion_atom_site_label_4
_geom_torsion
_geom_torsion_site_symmetry_1
_geom_torsion_site_symmetry_2
_geom_torsion_site_symmetry_3
_geom_torsion_site_symmetry_4
_geom_torsion_publ_flag
N1 C2 C3 C4 -179.7(3) . . . . ?
C7 C2 C3 C4 0.8(4) . . . . ?
C2 C3 C4 C5 -1.0(4) . . . . ?
C3 C4 C5 C6 0.2(4) . . . . ?
C4 C5 C6 C7 0.9(4) . . . . ?
C5 C6 C7 N2 179.5(2) . . . . ?
C5 C6 C7 C2 -1.1(3) . . . . ?
N1 C2 C7 C6 -179.4(2) . . . . ?
C3 C2 C7 C6 0.2(4) . . . . ?
N1 C2 C7 N2 0.1(2) . . . . ?
C3 C2 C7 N2 179.7(2) . . . . ?
N3 C9 C10 C11 177.1(2) . . . . ?
C14 C9 C10 C11 -0.2(4) . . . . ?
C9 C10 C11 C12 -0.5(4) . . . . ?
C10 C11 C12 C13 0.3(4) . . . . ?
C11 C12 C13 C14 0.7(4) . . . . ?
C12 C13 C14 N4 -177.5(3) . . . . ?
C12 C13 C14 C9 -1.3(3) . . . . ?
N3 C9 C14 N4 0.0(3) . . . . ?
C10 C9 C14 N4 178.0(2) . . . . ?
N3 C9 C14 C13 -176.8(2) . . . . ?
C10 C9 C14 C13 1.1(4) . . . . ?
N1 C15 C16 C17 44.7(3) . . . . ?
C15 C16 C17 N3 53.3(3) . . . . ?
N2 C1 N1 C2 -0.8(3) . . . . ?
N2 C1 N1 C15 -178.0(2) . . . . ?
C3 C2 N1 C1 -179.2(3) . . . . ?
C7 C2 N1 C1 0.4(2) . . . . ?
C3 C2 N1 C15 -2.1(4) . . . . ?
C7 C2 N1 C15 177.4(2) . . . . ?
C16 C15 N1 C1 -127.5(2) . . . . ?
C16 C15 N1 C2 55.9(3) . . . . ?
N1 C1 N2 C7 0.8(3) . . . . ?
C6 C7 N2 C1 178.9(3) . . . . ?
C2 C7 N2 C1 -0.6(3) . . . . ?
N4 C8 N3 C9 -0.7(3) . . . . ?
N4 C8 N3 C17 -176.8(2) . . . . ?
C10 C9 N3 C8 -177.3(3) . . . . ?
C14 C9 N3 C8 0.4(2) . . . . ?
C10 C9 N3 C17 -1.3(4) . . . . ?
C14 C9 N3 C17 176.4(2) . . . . ?
C16 C17 N3 C8 -110.5(3) . . . . ?
C16 C17 N3 C9 74.3(3) . . . . ?
N3 C8 N4 C14 0.7(3) . . . . ?
C13 C14 N4 C8 176.0(3) . . . . ?
C9 C14 N4 C8 -0.4(3) . . . . ?
